data_1554268
loop_
_publ_author_name
'Liu, Mengchen'
'Cheng, Chuanxu'
'Xiong, Weiyan'
'Cheng, Hang'
'Wang, Jian-Li'
'Xu, Liang'

_publ_section_title
;
 Total synthesis of C19-diterpenoid alkaloid: construction of a
 functionalized ABCDE-ring system
;
_journal_issue 9
_journal_name_full 'Organic Chemistry Frontiers'
_journal_page_first 1502
_journal_paper_doi 10.1039/C8QO00143J
_journal_volume 5
_journal_year 2018
_chemical_formula_moiety 'C13 H20 O4'
_chemical_formula_sum 'C13 H20 O4'
_chemical_formula_weight 240.29
_space_group_crystal_system monoclinic
_space_group_IT_number 14
_space_group_name_Hall '-P 2ybc'
_space_group_name_H-M_alt 'P 1 21/c 1'
_atom_sites_solution_hydrogens geom
_atom_sites_solution_primary direct
_atom_sites_solution_secondary difmap
_audit_creation_date 2011-11-02
_audit_creation_method
;
  Olex2 1.1
  (compiled 2011.09.07 svn.r1971, GUI svn.r3853)
;
_audit_update_record
;
2018-01-30 deposited with the CCDC.
2018-03-15 downloaded from the CCDC.
;
_cell_angle_alpha 90.00
_cell_angle_beta 117.846(7)
_cell_angle_gamma 90.00
_cell_formula_units_Z 4
_cell_length_a 10.8545(6)
_cell_length_b 11.1988(4)
_cell_length_c 10.9655(6)
_cell_measurement_reflns_used 1668
_cell_measurement_temperature 293(2)
_cell_measurement_theta_max 29.1913
_cell_measurement_theta_min 3.6107
_cell_volume 1178.59(13)
_computing_cell_refinement
;
CrysAlisPro, Agilent Technologies,
Version 1.171.35.11 (release 16-05-2011 CrysAlis171 .NET)
(compiled May 16 2011,17:55:39)
;
_computing_data_collection
;
CrysAlisPro, Agilent Technologies,
Version 1.171.35.11 (release 16-05-2011 CrysAlis171 .NET)
(compiled May 16 2011,17:55:39)
;
_computing_data_reduction
;
CrysAlisPro, Agilent Technologies,
Version 1.171.35.11 (release 16-05-2011 CrysAlis171 .NET)
(compiled May 16 2011,17:55:39)
;
_computing_molecular_graphics
;
O. V. Dolomanov, L. J. Bourhis, R. J. Gildea, J. A. K. Howard and H. Puschmann,
OLEX2: a complete structure solution, refinement and analysis program.
J. Appl. Cryst. (2009). 42, 339-341.
;
_computing_publication_material
;
O. V. Dolomanov, L. J. Bourhis, R. J. Gildea, J. A. K. Howard and H. Puschmann,
OLEX2: a complete structure solution, refinement and analysis program.
J. Appl. Cryst. (2009). 42, 339-341.
;
_computing_structure_refinement
;
SHELXL, G.M. Sheldrick, Acta Cryst.
2008). A64, 112-122
;
_computing_structure_solution
;
SHELXS, G.M. Sheldrick, Acta Cryst.
(2008). A64, 112-122
;
_diffrn_ambient_temperature 293.15
_diffrn_detector_area_resol_mean 16.0874
_diffrn_measured_fraction_theta_full 0.998
_diffrn_measured_fraction_theta_max 0.998
_diffrn_measurement_details
;
#__ type_ start__ end____ width___ exp.time_
  1 omega   -1.00   88.00   1.0000   10.0000
omega____ theta____ kappa____ phi______ frames
    -       19.8611   38.0000    0.0000 89

#__ type_ start__ end____ width___ exp.time_
  2 omega   11.00   38.00   1.0000   10.0000
omega____ theta____ kappa____ phi______ frames
    -       19.8611   38.0000 -180.0000 27

#__ type_ start__ end____ width___ exp.time_
  3 omega  -52.00   43.00   1.0000   10.0000
omega____ theta____ kappa____ phi______ frames
    -       19.8611  -38.0000 -180.0000 95

#__ type_ start__ end____ width___ exp.time_
  4 omega  -50.00  -25.00   1.0000   10.0000
omega____ theta____ kappa____ phi______ frames
    -       19.8611  -77.0000   30.0000 25
;
_diffrn_measurement_device_type 'Xcalibur, Eos'
_diffrn_measurement_method '\w scans'
_diffrn_orient_matrix_UB_11 0.0604413000
_diffrn_orient_matrix_UB_12 0.0319177000
_diffrn_orient_matrix_UB_13 0.0099159000
_diffrn_orient_matrix_UB_21 0.0421589000
_diffrn_orient_matrix_UB_22 -0.0406411000
_diffrn_orient_matrix_UB_23 0.0526259000
_diffrn_orient_matrix_UB_31 0.0058635000
_diffrn_orient_matrix_UB_32 -0.0366012000
_diffrn_orient_matrix_UB_33 -0.0498280000
_diffrn_radiation_monochromator graphite
_diffrn_radiation_type 'Mo K\a'
_diffrn_radiation_wavelength 0.7107
_diffrn_reflns_av_R_equivalents 0.0158
_diffrn_reflns_av_unetI/netI 0.0257
_diffrn_reflns_limit_h_max 12
_diffrn_reflns_limit_h_min -12
_diffrn_reflns_limit_k_max 13
_diffrn_reflns_limit_k_min -12
_diffrn_reflns_limit_l_max 13
_diffrn_reflns_limit_l_min -12
_diffrn_reflns_number 4710
_diffrn_reflns_theta_full 25.00
_diffrn_reflns_theta_max 25.00
_diffrn_reflns_theta_min 3.64
_diffrn_source 'Enhance (Mo) X-ray Source'
_diffrn_source_current n/a
_diffrn_source_voltage n/a
_exptl_absorpt_coefficient_mu 0.099
_exptl_absorpt_correction_T_max 1.00000
_exptl_absorpt_correction_T_min 0.93181
_exptl_absorpt_correction_type multi-scan
_exptl_absorpt_process_details
;
CrysAlisPro, Agilent Technologies,
Version 1.171.35.11 (release 16-05-2011 CrysAlis171 .NET)
(compiled May 16 2011,17:55:39)
Empirical absorption correction using spherical harmonics,
 implemented in SCALE3 ABSPACK scaling algorithm.
;
_exptl_crystal_colour colorless
_exptl_crystal_density_diffrn 1.354
_exptl_crystal_density_method 'not measured'
_exptl_crystal_description block
_exptl_crystal_F_000 520
_exptl_crystal_size_max 0.38
_exptl_crystal_size_mid 0.35
_exptl_crystal_size_min 0.12
_refine_diff_density_max 0.201
_refine_diff_density_min -0.165
_refine_diff_density_rms 0.035
_refine_ls_extinction_method none
_refine_ls_goodness_of_fit_ref 1.025
_refine_ls_hydrogen_treatment mixed
_refine_ls_matrix_type full
_refine_ls_number_parameters 163
_refine_ls_number_reflns 2068
_refine_ls_number_restraints 0
_refine_ls_restrained_S_all 1.025
_refine_ls_R_factor_all 0.0516
_refine_ls_R_factor_gt 0.0402
_refine_ls_shift/su_max 0.000
_refine_ls_shift/su_mean 0.000
_refine_ls_structure_factor_coef Fsqd
_refine_ls_weighting_details 'calc w=1/[\s^2^(Fo^2^)+(0.0432P)^2^+0.3590P] where P=(Fo^2^+2Fc^2^)/3'
_refine_ls_weighting_scheme calc
_refine_ls_wR_factor_gt 0.0916
_refine_ls_wR_factor_ref 0.1002
_reflns_number_gt 1680
_reflns_number_total 2068
_reflns_threshold_expression >2sigma(I)
_cod_data_source_file c8qo00143j2.cif
_cod_data_source_block 111031_s2_ch
_cod_original_cell_volume 1178.60(9)
_cod_database_code 1554268
_chemical_oxdiff_formula C20H20O5
_reflns_odcompleteness_completeness 99.73
_reflns_odcompleteness_iscentric 1
_reflns_odcompleteness_theta 26.32

loop_
_space_group_symop_id
_space_group_symop_operation_xyz
1 'x, y, z'
2 '-x, y+1/2, -z+1/2'
3 '-x, -y, -z'
4 'x, -y-1/2, z-1/2'

loop_
_atom_site_label
_atom_site_type_symbol
_atom_site_fract_x
_atom_site_fract_y
_atom_site_fract_z
_atom_site_U_iso_or_equiv
_atom_site_adp_type
_atom_site_occupancy
_atom_site_symmetry_multiplicity
_atom_site_calc_flag
_atom_site_refinement_flags
O1 O -1.25115(13) -0.16308(10) -0.64875(12) 0.0404(3) Uani 1 1 d .
O2 O -1.25091(16) 0.15559(12) -1.05449(13) 0.0530(4) Uani 1 1 d .
H2 H -1.178(3) 0.201(2) -1.018(3) 0.079(8) Uiso 1 1 d .
O3 O -0.98416(14) -0.19409(11) -0.57188(12) 0.0421(3) Uani 1 1 d .
H3 H -1.062(3) -0.211(2) -0.574(3) 0.081(9) Uiso 1 1 d .
O4 O -1.20870(13) -0.35856(10) -0.79147(13) 0.0456(3) Uani 1 1 d .
C5 C -1.3067(2) 0.19086(15) -0.86544(19) 0.0445(5) Uani 1 1 d .
H5A H -1.3524 0.2583 -0.9249 0.053 Uiso 1 1 calc R
H5B H -1.2234 0.2201 -0.7868 0.053 Uiso 1 1 calc R
C6 C -1.4038(2) 0.13732(16) -0.8152(2) 0.0485(5) Uani 1 1 d .
H6A H -1.4834 0.1032 -0.8939 0.058 Uiso 1 1 calc R
H6B H -1.4381 0.2014 -0.7798 0.058 Uiso 1 1 calc R
C7 C -1.3408(2) 0.04152(17) -0.7043(2) 0.0462(5) Uani 1 1 d .
H7A H -1.2827 0.0810 -0.6173 0.055 Uiso 1 1 calc R
H7B H -1.4163 0.0031 -0.6954 0.055 Uiso 1 1 calc R
C8 C -1.25509(17) -0.05452(14) -0.72475(16) 0.0328(4) Uani 1 1 d .
C9 C -1.11634(17) -0.01742(14) -0.71478(16) 0.0318(4) Uani 1 1 d .
H9 H -1.0699 0.0421 -0.6419 0.038 Uiso 1 1 calc R
C10 C -1.13448(17) 0.02914(14) -0.85533(16) 0.0331(4) Uani 1 1 d .
H10 H -1.0540 0.0798 -0.8367 0.040 Uiso 1 1 calc R
C11 C -1.26529(18) 0.10137(15) -0.94385(17) 0.0380(4) Uani 1 1 d .
H11 H -1.3421 0.0440 -0.9858 0.046 Uiso 1 1 calc R
C12 C -1.1227(2) -0.08464(15) -0.93017(18) 0.0411(4) Uani 1 1 d .
H12A H -1.2072 -0.0961 -1.0163 0.049 Uiso 1 1 calc R
H12B H -1.0447 -0.0778 -0.9499 0.049 Uiso 1 1 calc R
C13 C -1.10057(17) -0.18946(14) -0.83227(16) 0.0328(4) Uani 1 1 d .
H13 H -1.0417 -0.2507 -0.8427 0.039 Uiso 1 1 calc R
C14 C -1.02186(17) -0.12540(14) -0.69351(16) 0.0334(4) Uani 1 1 d .
H14 H -0.9352 -0.0949 -0.6889 0.040 Uiso 1 1 calc R
C15 C -1.31609(18) -0.16715(14) -0.79763(16) 0.0351(4) Uani 1 1 d .
H15 H -1.4180 -0.1718 -0.8463 0.042 Uiso 1 1 calc R
C16 C -1.23855(17) -0.24301(14) -0.85429(16) 0.0336(4) Uani 1 1 d .
H16 H -1.2984 -0.2532 -0.9536 0.040 Uiso 1 1 calc R
C17 C -1.3254(2) -0.43236(19) -0.8335(2) 0.0624(6) Uani 1 1 d .
H17A H -1.3692 -0.4420 -0.9319 0.094 Uiso 1 1 calc R
H17B H -1.3903 -0.3967 -0.8076 0.094 Uiso 1 1 calc R
H17C H -1.2971 -0.5090 -0.7900 0.094 Uiso 1 1 calc R

loop_
_atom_site_aniso_label
_atom_site_aniso_U_11
_atom_site_aniso_U_22
_atom_site_aniso_U_33
_atom_site_aniso_U_23
_atom_site_aniso_U_13
_atom_site_aniso_U_12
O1 0.0514(8) 0.0417(7) 0.0356(7) 0.0063(5) 0.0266(6) 0.0007(6)
O2 0.0660(10) 0.0461(8) 0.0350(7) 0.0080(6) 0.0137(7) -0.0092(7)
O3 0.0428(8) 0.0433(7) 0.0322(7) 0.0061(5) 0.0109(6) 0.0064(6)
O4 0.0497(8) 0.0281(6) 0.0560(8) 0.0022(6) 0.0222(6) -0.0053(6)
C5 0.0438(10) 0.0287(9) 0.0496(11) 0.0007(8) 0.0123(9) 0.0023(8)
C6 0.0429(10) 0.0398(10) 0.0599(12) -0.0053(9) 0.0214(9) 0.0062(9)
C7 0.0491(11) 0.0462(11) 0.0510(11) -0.0046(9) 0.0298(9) 0.0039(9)
C8 0.0388(9) 0.0331(9) 0.0294(8) 0.0024(7) 0.0184(7) 0.0026(8)
C9 0.0349(9) 0.0289(8) 0.0281(8) -0.0041(7) 0.0119(7) -0.0020(7)
C10 0.0374(9) 0.0290(9) 0.0333(9) -0.0006(7) 0.0169(7) -0.0053(7)
C11 0.0417(10) 0.0303(9) 0.0341(9) 0.0011(7) 0.0109(8) -0.0077(8)
C12 0.0587(12) 0.0360(10) 0.0384(10) 0.0030(8) 0.0309(9) 0.0009(9)
C13 0.0394(9) 0.0308(9) 0.0327(9) -0.0005(7) 0.0206(8) 0.0023(7)
C14 0.0333(9) 0.0327(9) 0.0336(9) 0.0020(7) 0.0152(7) -0.0003(7)
C15 0.0346(9) 0.0376(9) 0.0327(9) 0.0035(7) 0.0154(7) -0.0030(7)
C16 0.0392(9) 0.0291(9) 0.0290(8) -0.0005(7) 0.0131(7) -0.0009(8)
C17 0.0639(14) 0.0439(12) 0.0802(15) -0.0037(11) 0.0344(12) -0.0180(11)

loop_
_atom_type_symbol
_atom_type_description
_atom_type_scat_dispersion_real
_atom_type_scat_dispersion_imag
_atom_type_scat_source
C C 0.0033 0.0016 'International Tables Vol C Tables 4.2.6.8 and 6.1.1.4'
H H 0.0000 0.0000 'International Tables Vol C Tables 4.2.6.8 and 6.1.1.4'
O O 0.0106 0.0060 'International Tables Vol C Tables 4.2.6.8 and 6.1.1.4'

loop_
_geom_angle_atom_site_label_1
_geom_angle_atom_site_label_2
_geom_angle_atom_site_label_3
_geom_angle
C15 O1 C8 60.91(10)
C17 O4 C16 114.16(14)
C11 C5 C6 112.51(15)
C5 C6 C7 116.00(16)
C8 C7 C6 117.47(15)
O1 C8 C7 111.34(13)
O1 C8 C9 115.01(13)
O1 C8 C15 58.95(10)
C7 C8 C9 117.11(15)
C15 C8 C7 122.64(15)
C15 C8 C9 116.93(14)
C8 C9 C10 111.10(13)
C8 C9 C14 111.51(13)
C14 C9 C10 100.49(12)
C9 C10 C12 104.23(12)
C11 C10 C9 117.35(14)
C11 C10 C12 112.39(14)
O2 C11 C5 112.26(14)
O2 C11 C10 109.11(14)
C5 C11 C10 115.06(14)
C13 C12 C10 106.45(13)
C14 C13 C12 99.75(13)
C16 C13 C12 111.69(14)
C16 C13 C14 113.12(13)
O3 C14 C9 116.63(13)
O3 C14 C13 117.41(13)
C9 C14 C13 101.27(13)
O1 C15 C8 60.14(10)
O1 C15 C16 114.13(13)
C8 C15 C16 120.41(14)
O4 C16 C13 107.15(13)
O4 C16 C15 110.70(13)
C15 C16 C13 113.99(13)

loop_
_geom_bond_atom_site_label_1
_geom_bond_atom_site_label_2
_geom_bond_distance
O1 C8 1.4633(19)
O1 C15 1.445(2)
O2 C11 1.429(2)
O3 C14 1.4242(19)
O4 C16 1.4302(19)
O4 C17 1.398(2)
C5 C6 1.522(3)
C5 C11 1.519(2)
C6 C7 1.524(3)
C7 C8 1.506(2)
C8 C9 1.516(2)
C8 C15 1.474(2)
C9 C10 1.550(2)
C9 C14 1.531(2)
C10 C11 1.525(2)
C10 C12 1.553(2)
C12 C13 1.532(2)
C13 C14 1.531(2)
C13 C16 1.524(2)
C15 C16 1.518(2)

loop_
_geom_hbond_atom_site_label_D
_geom_hbond_atom_site_label_H
_geom_hbond_atom_site_label_A
_geom_hbond_distance_DH
_geom_hbond_distance_HA
_geom_hbond_distance_DA
_geom_hbond_angle_DHA
_geom_hbond_site_symmetry_A
O2 H2 O3 0.86(3) 1.96(3) 2.822(2) 177(2) 2_353
O3 H3 O1 0.86(3) 1.90(3) 2.6358(18) 143(2) .
